data_7123543
loop_
_publ_author_name
'Pasturaud, Karine'
'Rkein, Batoul'
'Sanselme, Morgane'
'Sebban, Muriel'
'Lakhdar, Sami'
'Durandetti, Muriel'
'LEGROS, Julien'
'Chataigner, Isabelle'

_publ_section_title
;
 Facile dearomatization of nitroaromatic compounds using lithium enolates
 of unsaturated ketones in conjugate additions and (4+2) formal
 cycloadditions
;
_journal_name_full 'Chemical Communications'
_journal_paper_doi 10.1039/C9CC02924A
_journal_year 2019
_chemical_compound_source 'synthesis as described'
_chemical_formula_moiety 'C22 H23 N1 O3 S1'
_chemical_formula_sum 'C22 H23 N O3 S'
_chemical_formula_weight 381.47
_chemical_name_systematic
;
 ?
;
_space_group_IT_number 14
_symmetry_cell_setting monoclinic
_symmetry_Int_Tables_number 14
_symmetry_space_group_name_Hall '-P 2yn'
_symmetry_space_group_name_H-M 'P 1 21/n 1'
_atom_sites_solution_hydrogens geom
_atom_sites_solution_primary direct
_atom_sites_solution_secondary difmap
_audit_conform_dict_location ftp://ftp.iucr.org/pub/cif_core.dic
_audit_conform_dict_name cif_core.dic
_audit_conform_dict_version 2.4
_audit_creation_date 2016-05-10T09:32:22-00:00
_audit_creation_method 'WinGX routine CIF_UPDATE'
_audit_update_record
;
2019-03-20 deposited with the CCDC.    2019-05-24 downloaded from the CCDC.
;
_cell_angle_alpha 90
_cell_angle_beta 99.2680(10)
_cell_angle_gamma 90
_cell_formula_units_Z 4
_cell_length_a 9.7914(8)
_cell_length_b 8.7889(7)
_cell_length_c 23.7221(19)
_cell_measurement_reflns_used 3713
_cell_measurement_temperature 293(2)
_cell_measurement_theta_max 26.39
_cell_measurement_theta_min 2.15
_cell_measurement_wavelength 0.71073
_cell_volume 2014.8(3)
_computing_molecular_graphics 'Ortep-3 for Windows (Farrugia, 1997)'
_computing_publication_material 'WinGX publication routines (Farrugia, 1999)'
_computing_structure_refinement 'SHELXL-97 (Sheldrick, 2008)'
_diffrn_ambient_temperature 293(2)
_diffrn_measured_fraction_theta_full 0.994
_diffrn_measured_fraction_theta_max 0.994
_diffrn_measurement_device_type 'SMART APEX I Bruker'
_diffrn_radiation_monochromator graphite
_diffrn_radiation_probe x-ray
_diffrn_radiation_type MoK\a
_diffrn_radiation_wavelength 0.71073
_diffrn_reflns_av_R_equivalents 0.0202
_diffrn_reflns_av_unetI/netI 0.0179
_diffrn_reflns_limit_h_max 12
_diffrn_reflns_limit_h_min -12
_diffrn_reflns_limit_k_max 10
_diffrn_reflns_limit_k_min -10
_diffrn_reflns_limit_l_max 29
_diffrn_reflns_limit_l_min -29
_diffrn_reflns_number 15487
_diffrn_reflns_theta_full 26.39
_diffrn_reflns_theta_max 26.39
_diffrn_reflns_theta_min 2.15
_exptl_absorpt_coefficient_mu 0.182
_exptl_absorpt_correction_type none
_exptl_crystal_colour colourless
_exptl_crystal_density_diffrn 1.258
_exptl_crystal_density_method 'not measured'
_exptl_crystal_description prism
_exptl_crystal_F_000 808
_exptl_crystal_size_max 0
_exptl_crystal_size_mid 0
_exptl_crystal_size_min 0
_refine_diff_density_max 0.433
_refine_diff_density_min -0.206
_refine_diff_density_rms 0.049
_refine_ls_extinction_method none
_refine_ls_goodness_of_fit_ref 1.167
_refine_ls_hydrogen_treatment constr
_refine_ls_matrix_type full
_refine_ls_number_parameters 247
_refine_ls_number_reflns 4105
_refine_ls_number_restraints 0
_refine_ls_restrained_S_all 1.167
_refine_ls_R_factor_all 0.0642
_refine_ls_R_factor_gt 0.0589
_refine_ls_shift/su_max 0
_refine_ls_shift/su_mean 0
_refine_ls_structure_factor_coef Fsqd
_refine_ls_weighting_details 'calc w=1/[\s^2^(Fo^2^)+(0.0644P)^2^+0.8346P] where P=(Fo^2^+2Fc^2^)/3'
_refine_ls_weighting_scheme calc
_refine_ls_wR_factor_gt 0.1454
_refine_ls_wR_factor_ref 0.149
_reflns_number_gt 3713
_reflns_number_total 4105
_reflns_threshold_expression >2\s(I)
_cod_data_source_file c9cc02924a2.cif
_cod_data_source_block kp0695
_cod_original_sg_symbol_H-M 'P 21/n'
_cod_database_code 7123543

loop_
_symmetry_equiv_pos_as_xyz
'x, y, z'
'-x+1/2, y+1/2, -z+1/2'
'-x, -y, -z'
'x-1/2, -y-1/2, z-1/2'

loop_
_atom_site_label
_atom_site_type_symbol
_atom_site_fract_x
_atom_site_fract_y
_atom_site_fract_z
_atom_site_U_iso_or_equiv
_atom_site_adp_type
_atom_site_occupancy
_atom_site_symmetry_multiplicity
_atom_site_calc_flag
_atom_site_refinement_flags
C1 C 0.3220(2) 1.0965(2) 0.04822(8) 0.0383(4) Uani 1 1 d .
C2 C 0.1814(2) 1.0988(3) 0.02680(9) 0.0484(5) Uani 1 1 d .
H2 H 0.1286 1.0103 0.0241 0.058 Uiso 1 1 calc R
C3 C 0.1232(2) 1.2373(3) 0.00969(11) 0.0547(6) Uani 1 1 d .
H3 H 0.0292 1.2419 -0.0048 0.066 Uiso 1 1 calc R
C4 C 0.2004(2) 1.3696(3) 0.01339(10) 0.0550(6) Uani 1 1 d .
H4 H 0.1579 1.461 0.001 0.066 Uiso 1 1 calc R
C5 C 0.3396(2) 1.3675(3) 0.03517(9) 0.0475(5) Uani 1 1 d .
H5 H 0.3916 1.4565 0.0377 0.057 Uiso 1 1 calc R
C6 C 0.40089(19) 1.2292(2) 0.05331(8) 0.0385(4) Uani 1 1 d .
C7 C 0.54048(19) 1.1884(2) 0.07800(8) 0.0389(4) Uani 1 1 d .
C8 C 0.6624(2) 1.2927(3) 0.09282(9) 0.0464(5) Uani 1 1 d .
H8 H 0.6597 1.365 0.0612 0.056 Uiso 1 1 calc R
C9 C 0.7958(2) 1.1992(3) 0.09534(10) 0.0539(6) Uani 1 1 d .
H9A H 0.8122 1.1821 0.0566 0.065 Uiso 1 1 calc R
H9B H 0.8724 1.2592 0.1147 0.065 Uiso 1 1 calc R
C10 C 0.7962(2) 1.0496(3) 0.12457(10) 0.0544(6) Uani 1 1 d .
C11 C 0.6708(2) 0.9486(3) 0.11000(10) 0.0523(6) Uani 1 1 d .
H11A H 0.6886 0.8728 0.0824 0.063 Uiso 1 1 calc R
H11B H 0.6542 0.8957 0.1441 0.063 Uiso 1 1 calc R
C12 C 0.54516(19) 1.0376(2) 0.08611(8) 0.0391(4) Uani 1 1 d .
C13 C 0.6551(2) 1.3862(3) 0.14721(11) 0.0592(6) Uani 1 1 d .
H13 H 0.5641 1.4355 0.1417 0.071 Uiso 1 1 calc R
C14 C 0.6642(3) 1.2900(4) 0.20072(12) 0.0784(9) Uani 1 1 d .
H14A H 0.7529 1.2408 0.2081 0.118 Uiso 1 1 calc R
H14B H 0.5925 1.2144 0.1954 0.118 Uiso 1 1 calc R
H14C H 0.653 1.3537 0.2325 0.118 Uiso 1 1 calc R
C15 C 0.7629(3) 1.5137(4) 0.15489(17) 0.0921(11) Uani 1 1 d .
H15A H 0.7484 1.5773 0.1863 0.138 Uiso 1 1 calc R
H15B H 0.754 1.5735 0.1206 0.138 Uiso 1 1 calc R
H15C H 0.8539 1.4703 0.1626 0.138 Uiso 1 1 calc R
C16 C 0.3331(2) 0.8108(3) 0.15353(9) 0.0473(5) Uani 1 1 d .
C17 C 0.2090(3) 0.8659(4) 0.16472(12) 0.0797(9) Uani 1 1 d .
H17 H 0.1412 0.8982 0.1351 0.096 Uiso 1 1 calc R
C18 C 0.1868(3) 0.8724(5) 0.22047(14) 0.1017(13) Uani 1 1 d .
H18 H 0.1025 0.9092 0.228 0.122 Uiso 1 1 calc R
C19 C 0.2843(3) 0.8269(5) 0.26517(12) 0.0858(10) Uani 1 1 d .
C20 C 0.4060(3) 0.7678(4) 0.25232(12) 0.0828(10) Uani 1 1 d .
H20 H 0.4726 0.7324 0.2818 0.099 Uiso 1 1 calc R
C21 C 0.4316(2) 0.7595(3) 0.19742(11) 0.0648(7) Uani 1 1 d .
H21 H 0.5148 0.7197 0.1898 0.078 Uiso 1 1 calc R
C22 C 0.2577(5) 0.8360(7) 0.32621(16) 0.145(2) Uani 1 1 d .
H22A H 0.1647 0.8703 0.3265 0.218 Uiso 1 1 calc R
H22B H 0.3216 0.9062 0.3473 0.218 Uiso 1 1 calc R
H22C H 0.2698 0.7372 0.3435 0.218 Uiso 1 1 calc R
N1 N 0.41263(17) 0.97479(19) 0.06695(7) 0.0412(4) Uani 1 1 d .
O1 O 0.47980(18) 0.70533(18) 0.08135(8) 0.0578(4) Uani 1 1 d .
O2 O 0.23703(17) 0.77233(19) 0.04629(7) 0.0582(4) Uani 1 1 d .
O3 O 0.89449(19) 1.0037(3) 0.15709(10) 0.0904(7) Uani 1 1 d .
S1 S 0.36404(5) 0.80089(6) 0.08306(2) 0.04412(18) Uani 1 1 d .

loop_
_atom_site_aniso_label
_atom_site_aniso_U_11
_atom_site_aniso_U_22
_atom_site_aniso_U_33
_atom_site_aniso_U_23
_atom_site_aniso_U_13
_atom_site_aniso_U_12
C1 0.0373(10) 0.0437(11) 0.0322(9) -0.0020(8) 0.0006(7) 0.0000(8)
C2 0.0361(11) 0.0514(13) 0.0545(13) -0.0019(10) -0.0022(9) -0.0039(9)
C3 0.0338(11) 0.0640(15) 0.0621(14) 0.0007(11) -0.0047(10) 0.0046(10)
C4 0.0479(12) 0.0514(13) 0.0613(14) 0.0061(11) -0.0042(10) 0.0105(10)
C5 0.0464(12) 0.0434(11) 0.0500(12) 0.0038(9) -0.0007(9) -0.0008(9)
C6 0.0358(10) 0.0440(11) 0.0344(10) -0.0008(8) 0.0016(8) -0.0013(8)
C7 0.0336(10) 0.0467(11) 0.0345(10) 0.0016(8) -0.0003(7) -0.0016(8)
C8 0.0391(11) 0.0502(12) 0.0456(11) 0.0087(9) -0.0062(9) -0.0071(9)
C9 0.0355(11) 0.0740(16) 0.0509(13) -0.0027(11) 0.0036(9) -0.0097(11)
C10 0.0358(11) 0.0664(15) 0.0580(13) -0.0062(11) -0.0019(9) 0.0095(10)
C11 0.0424(11) 0.0546(13) 0.0573(13) 0.0047(11) 0.0001(10) 0.0065(10)
C12 0.0344(10) 0.0463(11) 0.0352(10) -0.0005(8) 0.0009(8) -0.0018(8)
C13 0.0460(13) 0.0571(14) 0.0678(16) -0.0125(12) -0.0113(11) 0.0043(11)
C14 0.0780(19) 0.104(2) 0.0501(15) -0.0170(15) 0.0016(13) 0.0108(17)
C15 0.0675(18) 0.0663(19) 0.130(3) -0.0265(19) -0.0217(18) -0.0084(15)
C16 0.0391(11) 0.0538(13) 0.0475(12) 0.0101(10) 0.0024(9) 0.0022(9)
C17 0.0494(14) 0.129(3) 0.0610(16) 0.0313(17) 0.0083(12) 0.0332(16)
C18 0.0660(18) 0.171(4) 0.0718(19) 0.034(2) 0.0238(15) 0.052(2)
C19 0.0673(18) 0.139(3) 0.0526(16) 0.0238(18) 0.0155(13) 0.0240(19)
C20 0.0524(15) 0.136(3) 0.0560(16) 0.0263(17) -0.0020(12) 0.0141(17)
C21 0.0422(12) 0.094(2) 0.0569(14) 0.0162(13) 0.0036(11) 0.0134(13)
C22 0.119(3) 0.259(6) 0.063(2) 0.039(3) 0.034(2) 0.061(4)
N1 0.0363(8) 0.0398(9) 0.0447(9) 0.0003(7) -0.0013(7) -0.0008(7)
O1 0.0626(10) 0.0421(9) 0.0687(11) -0.0046(7) 0.0109(8) 0.0059(7)
O2 0.0598(10) 0.0525(10) 0.0562(10) -0.0020(7) -0.0095(8) -0.0143(8)
O3 0.0519(11) 0.0855(14) 0.1187(18) 0.0091(13) -0.0319(11) 0.0102(10)
S1 0.0450(3) 0.0388(3) 0.0459(3) -0.0016(2) -0.0009(2) -0.0031(2)

loop_
_atom_type_symbol
_atom_type_description
_atom_type_scat_dispersion_real
_atom_type_scat_dispersion_imag
_atom_type_scat_source
C C 0.0033 0.0016 'International Tables Vol C Tables 4.2.6.8 and 6.1.1.4'
H H 0 0 'International Tables Vol C Tables 4.2.6.8 and 6.1.1.4'
N N 0.0061 0.0033 'International Tables Vol C Tables 4.2.6.8 and 6.1.1.4'
O O 0.0106 0.006 'International Tables Vol C Tables 4.2.6.8 and 6.1.1.4'
S S 0.1246 0.1234 'International Tables Vol C Tables 4.2.6.8 and 6.1.1.4'

loop_
_geom_angle_atom_site_label_1
_geom_angle_atom_site_label_2
_geom_angle_atom_site_label_3
_geom_angle
C2 C1 C6 121.52(19)
C2 C1 N1 131.32(19)
C6 C1 N1 107.15(16)
C3 C2 C1 117.3(2)
C3 C2 H2 121.3
C1 C2 H2 121.3
C2 C3 C4 121.9(2)
C2 C3 H3 119
C4 C3 H3 119
C5 C4 C3 120.7(2)
C5 C4 H4 119.6
C3 C4 H4 119.6
C4 C5 C6 118.6(2)
C4 C5 H5 120.7
C6 C5 H5 120.7
C5 C6 C1 119.90(18)
C5 C6 C7 132.46(19)
C1 C6 C7 107.64(17)
C12 C7 C6 108.21(17)
C12 C7 C8 124.29(18)
C6 C7 C8 127.50(19)
C7 C8 C9 108.78(18)
C7 C8 C13 112.31(18)
C9 C8 C13 113.96(17)
C7 C8 H8 107.1
C9 C8 H8 107.1
C13 C8 H8 107.1
C10 C9 C8 115.43(18)
C10 C9 H9A 108.4
C8 C9 H9A 108.4
C10 C9 H9B 108.4
C8 C9 H9B 108.4
H9A C9 H9B 107.5
O3 C10 C9 122.5(2)
O3 C10 C11 119.2(2)
C9 C10 C11 118.21(19)
C12 C11 C10 111.7(2)
C12 C11 H11A 109.3
C10 C11 H11A 109.3
C12 C11 H11B 109.3
C10 C11 H11B 109.3
H11A C11 H11B 107.9
C7 C12 N1 109.34(17)
C7 C12 C11 125.53(19)
N1 C12 C11 125.11(19)
C14 C13 C15 111.3(2)
C14 C13 C8 113.5(2)
C15 C13 C8 111.5(2)
C14 C13 H13 106.7
C15 C13 H13 106.7
C8 C13 H13 106.7
C13 C14 H14A 109.5
C13 C14 H14B 109.5
H14A C14 H14B 109.5
C13 C14 H14C 109.5
H14A C14 H14C 109.5
H14B C14 H14C 109.5
C13 C15 H15A 109.5
C13 C15 H15B 109.5
H15A C15 H15B 109.5
C13 C15 H15C 109.5
H15A C15 H15C 109.5
H15B C15 H15C 109.5
C17 C16 C21 120.2(2)
C17 C16 S1 119.85(18)
C21 C16 S1 119.89(18)
C16 C17 C18 118.9(2)
C16 C17 H17 120.6
C18 C17 H17 120.6
C19 C18 C17 122.3(3)
C19 C18 H18 118.8
C17 C18 H18 118.8
C18 C19 C20 117.3(3)
C18 C19 C22 121.3(3)
C20 C19 C22 121.3(3)
C21 C20 C19 121.9(2)
C21 C20 H20 119.1
C19 C20 H20 119.1
C20 C21 C16 119.3(2)
C20 C21 H21 120.4
C16 C21 H21 120.4
C19 C22 H22A 109.5
C19 C22 H22B 109.5
H22A C22 H22B 109.5
C19 C22 H22C 109.5
H22A C22 H22C 109.5
H22B C22 H22C 109.5
C1 N1 C12 107.58(16)
C1 N1 S1 125.37(14)
C12 N1 S1 124.44(14)
O1 S1 O2 120.18(11)
O1 S1 N1 106.17(9)
O2 S1 N1 106.00(9)
O1 S1 C16 108.65(10)
O2 S1 C16 109.03(11)
N1 S1 C16 105.89(10)

loop_
_geom_bond_atom_site_label_1
_geom_bond_atom_site_label_2
_geom_bond_distance
C1 C2 1.389(3)
C1 C6 1.393(3)
C1 N1 1.415(2)
C2 C3 1.377(3)
C2 H2 0.93
C3 C4 1.382(3)
C3 H3 0.93
C4 C5 1.378(3)
C4 H4 0.93
C5 C6 1.392(3)
C5 H5 0.93
C6 C7 1.443(3)
C7 C12 1.339(3)
C7 C8 1.501(3)
C8 C9 1.536(3)
C8 C13 1.541(3)
C8 H8 0.98
C9 C10 1.487(4)
C9 H9A 0.97
C9 H9B 0.97
C10 O3 1.202(3)
C10 C11 1.510(3)
C11 C12 1.490(3)
C11 H11A 0.97
C11 H11B 0.97
C12 N1 1.416(2)
C13 C14 1.516(4)
C13 C15 1.529(4)
C13 H13 0.98
C14 H14A 0.96
C14 H14B 0.96
C14 H14C 0.96
C15 H15A 0.96
C15 H15B 0.96
C15 H15C 0.96
C16 C17 1.372(3)
C16 C21 1.377(3)
C16 S1 1.749(2)
C17 C18 1.376(4)
C17 H17 0.93
C18 C19 1.367(4)
C18 H18 0.93
C19 C20 1.379(4)
C19 C22 1.514(4)
C20 C21 1.367(4)
C20 H20 0.93
C21 H21 0.93
C22 H22A 0.96
C22 H22B 0.96
C22 H22C 0.96
N1 S1 1.6633(17)
O1 S1 1.4166(17)
O2 S1 1.4216(16)

loop_
_geom_torsion_atom_site_label_1
_geom_torsion_atom_site_label_2
_geom_torsion_atom_site_label_3
_geom_torsion_atom_site_label_4
_geom_torsion
C6 C1 C2 C3 1.2(3)
N1 C1 C2 C3 -177.2(2)
C1 C2 C3 C4 0.1(4)
C2 C3 C4 C5 -0.7(4)
C3 C4 C5 C6 0.1(4)
C4 C5 C6 C1 1.2(3)
C4 C5 C6 C7 -179.5(2)
C2 C1 C6 C5 -1.9(3)
N1 C1 C6 C5 176.87(18)
C2 C1 C6 C7 178.63(19)
N1 C1 C6 C7 -2.6(2)
C5 C6 C7 C12 -178.1(2)
C1 C6 C7 C12 1.3(2)
C5 C6 C7 C8 1.9(4)
C1 C6 C7 C8 -178.66(19)
C12 C7 C8 C9 22.0(3)
C6 C7 C8 C9 -158.09(19)
C12 C7 C8 C13 -105.1(2)
C6 C7 C8 C13 74.8(3)
C7 C8 C9 C10 -42.8(3)
C13 C8 C9 C10 83.3(3)
C8 C9 C10 O3 -137.5(3)
C8 C9 C10 C11 46.0(3)
O3 C10 C11 C12 160.9(2)
C9 C10 C11 C12 -22.5(3)
C6 C7 C12 N1 0.6(2)
C8 C7 C12 N1 -179.43(18)
C6 C7 C12 C11 179.07(19)
C8 C7 C12 C11 -1.0(3)
C10 C11 C12 C7 0.0(3)
C10 C11 C12 N1 178.17(19)
C7 C8 C13 C14 65.0(3)
C9 C8 C13 C14 -59.3(3)
C7 C8 C13 C15 -168.4(2)
C9 C8 C13 C15 67.3(3)
C21 C16 C17 C18 1.7(5)
S1 C16 C17 C18 179.9(3)
C16 C17 C18 C19 0.4(6)
C17 C18 C19 C20 -2.4(7)
C17 C18 C19 C22 179.7(5)
C18 C19 C20 C21 2.4(6)
C22 C19 C20 C21 -179.7(4)
C19 C20 C21 C16 -0.4(5)
C17 C16 C21 C20 -1.7(4)
S1 C16 C21 C20 -179.9(2)
C2 C1 N1 C12 -178.4(2)
C6 C1 N1 C12 3.0(2)
C2 C1 N1 S1 -16.2(3)
C6 C1 N1 S1 165.27(14)
C7 C12 N1 C1 -2.3(2)
C11 C12 N1 C1 179.27(19)
C7 C12 N1 S1 -164.74(15)
C11 C12 N1 S1 16.8(3)
C1 N1 S1 O1 161.39(16)
C12 N1 S1 O1 -39.24(19)
C1 N1 S1 O2 32.52(19)
C12 N1 S1 O2 -168.11(16)
C1 N1 S1 C16 -83.22(17)
C12 N1 S1 C16 76.15(18)
C17 C16 S1 O1 -164.7(2)
C21 C16 S1 O1 13.6(2)
C17 C16 S1 O2 -32.0(3)
C21 C16 S1 O2 146.2(2)
C17 C16 S1 N1 81.7(2)
C21 C16 S1 N1 -100.1(2)
